data_7046472
loop_
_publ_author_name
'Asano, Erika'
'Hatayama, Yuki'
'Kurisu, Nobutaka'
'Ohtani, Atsufumi'
'Hashimoto, Toru'
'Kurihara, Youji'
'Ueda, Kazuyoshi'
'Ishihara, Shinji'
'Nagao, Hirotaka'
'Yamaguchi, Yoshitaka'

_publ_section_title
;
 Acetylacetonato-based pincer-type nickel(ii) complexes: synthesis and
 catalysis in cross-couplings of aryl chlorides with aryl Grignard
 reagents.
;
_journal_issue 24
_journal_name_full 'Dalton transactions (Cambridge, England : 2003)'
_journal_page_first 8003
_journal_page_last 8012
_journal_paper_doi 10.1039/c8dt01295d
_journal_volume 47
_journal_year 2018
_chemical_absolute_configuration 'CHOOSE rm ad rmad syn or unk'
_chemical_formula_moiety 'C11 H21 Cl N2 Ni O'
_chemical_formula_sum 'C11 H21 Cl N2 Ni O'
_chemical_formula_weight 291.45
_space_group_crystal_system orthorhombic
_space_group_IT_number 29
_space_group_name_Hall 'P 2c -2ac'
_space_group_name_H-M_alt 'P c a 21'
_symmetry_space_group_name_Hall 'P 2c -2ac'
_symmetry_space_group_name_H-M 'P c a 21'
_atom_sites_solution_hydrogens geom
_atom_sites_solution_primary direct
_atom_sites_solution_secondary difmap
_audit_update_record
;
2017-11-14 deposited with the CCDC.
2018-05-28 downloaded from the CCDC.
;
_cell_angle_alpha 90.0000
_cell_angle_beta 90.0000
_cell_angle_gamma 90.0000
_cell_formula_units_Z 4
_cell_length_a 11.6387(3)
_cell_length_b 10.5076(2)
_cell_length_c 10.8961(2)
_cell_measurement_reflns_used 6334
_cell_measurement_temperature 223
_cell_measurement_theta_max 30.17
_cell_measurement_theta_min 3.98
_cell_volume 1332.54(5)
_computing_cell_refinement 'CrysAlisPro 1.171.38.41 (Rigaku OD, 2015)'
_computing_data_collection 'CrysAlisPro 1.171.38.41 (Rigaku OD, 2015)'
_computing_data_reduction 'CrysAlisPro 1.171.38.41 (Rigaku OD, 2015)'
_computing_molecular_graphics 'CrystalStructure 4.2.1'
_computing_publication_material 'CrystalStructure 4.2.1 (Rigaku, 2016)'
_computing_structure_refinement 'SHELXL Version 2014/7 (Sheldrick, 2008)'
_computing_structure_solution 'SHELXT Version 2014/5 (Sheldrick, 2014)'
_diffrn_ambient_temperature 223
_diffrn_detector_area_resol_mean 14.629
_diffrn_measured_fraction_theta_full 0.987
_diffrn_measured_fraction_theta_max 0.989
_diffrn_measurement_device_type 'Rigaku Mercury70'
_diffrn_measurement_method \w
_diffrn_radiation_type 'Mo K\a'
_diffrn_radiation_wavelength 0.71073
_diffrn_reflns_av_R_equivalents 0.0191
_diffrn_reflns_Laue_measured_fraction_full 0.987
_diffrn_reflns_Laue_measured_fraction_max 0.989
_diffrn_reflns_limit_h_max 13
_diffrn_reflns_limit_h_min -15
_diffrn_reflns_limit_k_max 13
_diffrn_reflns_limit_k_min -13
_diffrn_reflns_limit_l_max 14
_diffrn_reflns_limit_l_min -10
_diffrn_reflns_number 9291
_diffrn_reflns_point_group_measured_fraction_full 0.867
_diffrn_reflns_point_group_measured_fraction_max 0.846
_diffrn_reflns_theta_full 25.242
_diffrn_reflns_theta_max 27.494
_diffrn_reflns_theta_min 4.003
_diffrn_standards_number 0
_exptl_absorpt_coefficient_mu 1.639
_exptl_absorpt_correction_T_max 0.721
_exptl_absorpt_correction_T_min 0.591
_exptl_absorpt_correction_type multi-scan
_exptl_absorpt_process_details
;
CrysAlisPro 1.171.38.41 (Rigaku Oxford Diffraction, 2015)
Empirical absorption correction using spherical harmonics,
 implemented in SCALE3 ABSPACK scaling algorithm.
;
_exptl_crystal_colour purple
_exptl_crystal_density_diffrn 1.453
_exptl_crystal_density_method 'not measured'
_exptl_crystal_description needle
_exptl_crystal_F_000 616.00
_exptl_crystal_size_max 0.500
_exptl_crystal_size_mid 0.200
_exptl_crystal_size_min 0.200
_refine_diff_density_max 0.19
_refine_diff_density_min -0.25
_refine_ls_abs_structure_details
;
 Flack x determined using 912 quotients [(I+)-(I-)]/[(I+)+(I-)]
 (Parsons, Flack and Wagner, Acta Cryst. B69 (2013) 249-259).
;
_refine_ls_abs_structure_Flack -0.017(11)
_refine_ls_extinction_method none
_refine_ls_goodness_of_fit_ref 1.036
_refine_ls_hydrogen_treatment constr
_refine_ls_number_parameters 149
_refine_ls_number_reflns 2591
_refine_ls_number_restraints 1
_refine_ls_R_factor_all 0.0211
_refine_ls_R_factor_gt 0.0196
_refine_ls_shift/su_max 0.000
_refine_ls_structure_factor_coef Fsqd
_refine_ls_weighting_details 'w = 1/[\s^2^(Fo^2^)+(0.0336P)^2^+0.0824P] where P=(Fo^2^+2Fc^2^)/3'
_refine_ls_weighting_scheme calc
_refine_ls_wR_factor_gt 0.0518
_refine_ls_wR_factor_ref 0.0530
_reflns_Friedel_coverage 0.621
_reflns_Friedel_fraction_full 0.733
_reflns_Friedel_fraction_max 0.686
_reflns_number_gt 2485
_reflns_number_total 2591
_reflns_threshold_expression F^2^>2.0\s(F^2^)
_cod_data_source_file c8dt01295d2.cif
_cod_data_source_block 2a_Ni-ONN
_cod_depositor_comments 'Adding full bibliography for 7046469--7046472.cif.'
_cod_database_code 7046472

loop_
_space_group_symop_id
_space_group_symop_operation_xyz
1 +X,+Y,+Z
2 -X,-Y,1/2+Z
3 1/2-X,+Y,1/2+Z
4 1/2+X,-Y,+Z

loop_
_atom_site_label
_atom_site_type_symbol
_atom_site_fract_x
_atom_site_fract_y
_atom_site_fract_z
_atom_site_U_iso_or_equiv
_atom_site_adp_type
_atom_site_occupancy
_atom_site_site_symmetry_order
_atom_site_calc_flag
_atom_site_refinement_flags_posn
_atom_site_refinement_flags_adp
Ni1 Ni 0.18008(2) 0.24607(2) 0.47488(6) 0.02386(9) Uani 1 1 d . .
Cl1 Cl 0.00730(4) 0.18426(6) 0.40672(6) 0.03491(14) Uani 1 1 d . .
O1 O 0.16998(15) 0.38069(16) 0.36750(17) 0.0346(4) Uani 1 1 d . .
N1 N 0.32737(15) 0.2906(2) 0.5283(2) 0.0273(4) Uani 1 1 d . .
N2 N 0.19050(15) 0.09779(18) 0.58643(19) 0.0257(4) Uani 1 1 d . .
C1 C 0.5016(2) 0.4189(3) 0.5589(3) 0.0468(7) Uani 1 1 d . .
H1A H 0.5285 0.5028 0.5353 0.056 Uiso 1 1 calc R U
H1B H 0.5549 0.3550 0.5292 0.056 Uiso 1 1 calc R U
H1C H 0.4966 0.4139 0.6477 0.056 Uiso 1 1 calc R U
C2 C 0.3843(2) 0.3958(2) 0.5039(2) 0.0312(5) Uani 1 1 d . .
C3 C 0.3389(2) 0.4904(2) 0.4262(2) 0.0365(5) Uani 1 1 d . .
H3 H 0.3796 0.5673 0.4187 0.044 Uiso 1 1 calc R U
C4 C 0.2393(2) 0.4770(2) 0.3612(2) 0.0352(5) Uani 1 1 d . .
C5 C 0.2030(3) 0.5789(3) 0.2720(3) 0.0566(9) Uani 1 1 d . .
H5A H 0.2469 0.6558 0.2874 0.068 Uiso 1 1 calc R U
H5B H 0.1218 0.5966 0.2824 0.068 Uiso 1 1 calc R U
H5C H 0.2171 0.5500 0.1888 0.068 Uiso 1 1 calc R U
C6 C 0.3844(2) 0.1877(2) 0.5964(3) 0.0346(5) Uani 1 1 d . .
H6A H 0.4432 0.2223 0.6515 0.042 Uiso 1 1 calc R U
H6B H 0.4211 0.1277 0.5398 0.042 Uiso 1 1 calc R U
C7 C 0.2913(2) 0.1224(2) 0.6687(2) 0.0328(5) Uani 1 1 d . .
H7A H 0.3202 0.0418 0.7018 0.039 Uiso 1 1 calc R U
H7B H 0.2678 0.1763 0.7377 0.039 Uiso 1 1 calc R U
C8 C 0.2114(2) -0.0156(2) 0.5069(2) 0.0344(5) Uani 1 1 d . .
H8A H 0.2795 0.0014 0.4566 0.041 Uiso 1 1 calc R U
H8B H 0.1460 -0.0246 0.4509 0.041 Uiso 1 1 calc R U
C9 C 0.2291(2) -0.1426(2) 0.5722(3) 0.0435(6) Uani 1 1 d . .
H9A H 0.2954 -0.1368 0.6259 0.052 Uiso 1 1 calc R U
H9B H 0.2418 -0.2090 0.5118 0.052 Uiso 1 1 calc R U
H9C H 0.1615 -0.1628 0.6204 0.052 Uiso 1 1 calc R U
C10 C 0.0865(2) 0.0757(2) 0.6659(2) 0.0328(5) Uani 1 1 d . .
H10A H 0.1061 0.0132 0.7293 0.039 Uiso 1 1 calc R U
H10B H 0.0253 0.0391 0.6153 0.039 Uiso 1 1 calc R U
C11 C 0.0414(3) 0.1945(3) 0.7275(3) 0.0426(6) Uani 1 1 d . .
H11A H 0.1016 0.2322 0.7771 0.051 Uiso 1 1 calc R U
H11B H -0.0234 0.1726 0.7794 0.051 Uiso 1 1 calc R U
H11C H 0.0169 0.2549 0.6655 0.051 Uiso 1 1 calc R U

loop_
_atom_site_aniso_label
_atom_site_aniso_U_11
_atom_site_aniso_U_22
_atom_site_aniso_U_33
_atom_site_aniso_U_23
_atom_site_aniso_U_13
_atom_site_aniso_U_12
Ni1 0.02551(15) 0.02256(14) 0.02351(14) 0.00153(10) -0.00061(14) 0.00111(10)
Cl1 0.0276(3) 0.0439(3) 0.0332(3) 0.0006(3) -0.0039(2) -0.0015(2)
O1 0.0436(10) 0.0264(8) 0.0337(9) 0.0046(7) -0.0061(7) 0.0009(7)
N1 0.0273(10) 0.0256(9) 0.0290(10) 0.0034(9) 0.0004(8) 0.0002(8)
N2 0.0277(10) 0.0233(9) 0.0261(9) 0.0012(8) 0.0002(7) -0.0021(7)
C1 0.0358(14) 0.0438(16) 0.0607(19) 0.0046(14) 0.0002(12) -0.0114(12)
C2 0.0312(11) 0.0288(11) 0.0337(12) -0.0011(9) 0.0062(8) -0.0024(9)
C3 0.0465(14) 0.0248(12) 0.0384(13) 0.0031(11) 0.0040(11) -0.0046(10)
C4 0.0519(15) 0.0236(10) 0.0301(11) 0.0020(9) 0.0038(11) 0.0040(11)
C5 0.087(2) 0.0355(16) 0.0473(18) 0.0140(14) -0.0143(16) -0.0051(16)
C6 0.0286(12) 0.0361(13) 0.0392(13) 0.0112(11) -0.0052(10) -0.0008(10)
C7 0.0346(12) 0.0346(13) 0.0293(11) 0.0080(10) -0.0067(10) -0.0024(11)
C8 0.0363(12) 0.0273(12) 0.0397(14) -0.0016(10) 0.0032(10) 0.0009(10)
C9 0.0420(15) 0.0270(12) 0.0614(17) 0.0021(12) 0.0023(13) 0.0023(11)
C10 0.0329(12) 0.0344(13) 0.0313(12) 0.0027(10) 0.0044(10) -0.0059(10)
C11 0.0421(16) 0.0498(17) 0.0359(13) -0.0080(12) 0.0077(12) -0.0002(14)

loop_
_atom_type_symbol
_atom_type_description
_atom_type_scat_dispersion_real
_atom_type_scat_dispersion_imag
_atom_type_scat_source
C C 0.0033 0.0016
;
International Tables for Crystallography
(Vol. C, Tables 4.2.6.8 and 6.1.1.4)
;
H H 0.0000 0.0000
;
International Tables for Crystallography
(Vol. C, Table 6.1.1.4)
;
Cl Cl 0.1484 0.1585
;
International Tables for Crystallography
(Vol. C, Tables 4.2.6.8 and 6.1.1.4)
;
N N 0.0061 0.0033
;
International Tables for Crystallography
(Vol. C, Tables 4.2.6.8 and 6.1.1.4)
;
Ni Ni 0.3393 1.1124
;
International Tables for Crystallography
(Vol. C, Tables 4.2.6.8 and 6.1.1.4)
;
O O 0.0106 0.0060
;
International Tables for Crystallography
(Vol. C, Tables 4.2.6.8 and 6.1.1.4)
;

loop_
_geom_angle_atom_site_label_1
_geom_angle_atom_site_label_2
_geom_angle_atom_site_label_3
_geom_angle
O1 Ni1 N1 93.68(9)
O1 Ni1 N2 178.35(10)
N1 Ni1 N2 87.11(9)
O1 Ni1 Cl1 87.40(6)
N1 Ni1 Cl1 177.20(7)
N2 Ni1 Cl1 91.74(6)
C4 O1 Ni1 126.48(17)
C2 N1 C6 119.5(2)
C2 N1 Ni1 127.52(18)
C6 N1 Ni1 112.80(16)
C8 N2 C7 110.93(18)
C8 N2 C10 109.97(18)
C7 N2 C10 108.15(19)
C8 N2 Ni1 106.37(14)
C7 N2 Ni1 106.23(14)
C10 N2 Ni1 115.14(14)
C2 C1 H1A 109.5
C2 C1 H1B 109.5
H1A C1 H1B 109.5
C2 C1 H1C 109.5
H1A C1 H1C 109.5
H1B C1 H1C 109.5
N1 C2 C3 121.7(2)
N1 C2 C1 120.7(2)
C3 C2 C1 117.6(2)
C4 C3 C2 123.9(2)
C4 C3 H3 118.1
C2 C3 H3 118.1
O1 C4 C3 125.5(2)
O1 C4 C5 114.5(2)
C3 C4 C5 120.0(2)
C4 C5 H5A 109.5
C4 C5 H5B 109.5
H5A C5 H5B 109.5
C4 C5 H5C 109.5
H5A C5 H5C 109.5
H5B C5 H5C 109.5
N1 C6 C7 105.9(2)
N1 C6 H6A 110.6
C7 C6 H6A 110.6
N1 C6 H6B 110.6
C7 C6 H6B 110.6
H6A C6 H6B 108.7
N2 C7 C6 109.20(19)
N2 C7 H7A 109.8
C6 C7 H7A 109.8
N2 C7 H7B 109.8
C6 C7 H7B 109.8
H7A C7 H7B 108.3
N2 C8 C9 116.7(2)
N2 C8 H8A 108.1
C9 C8 H8A 108.1
N2 C8 H8B 108.1
C9 C8 H8B 108.1
H8A C8 H8B 107.3
C8 C9 H9A 109.5
C8 C9 H9B 109.5
H9A C9 H9B 109.5
C8 C9 H9C 109.5
H9A C9 H9C 109.5
H9B C9 H9C 109.5
N2 C10 C11 114.0(2)
N2 C10 H10A 108.7
C11 C10 H10A 108.7
N2 C10 H10B 108.7
C11 C10 H10B 108.7
H10A C10 H10B 107.6
C10 C11 H11A 109.5
C10 C11 H11B 109.5
H11A C11 H11B 109.5
C10 C11 H11C 109.5
H11A C11 H11C 109.5
H11B C11 H11C 109.5

loop_
_geom_bond_atom_site_label_1
_geom_bond_atom_site_label_2
_geom_bond_distance
Ni1 O1 1.8394(18)
Ni1 N1 1.8696(19)
Ni1 N2 1.980(2)
Ni1 Cl1 2.2399(6)
O1 C4 1.297(3)
N1 C2 1.316(3)
N1 C6 1.470(3)
N2 C8 1.494(3)
N2 C7 1.499(3)
N2 C10 1.506(3)
C1 C2 1.511(3)
C1 H1A 0.9700
C1 H1B 0.9700
C1 H1C 0.9700
C2 C3 1.409(3)
C3 C4 1.366(4)
C3 H3 0.9400
C4 C5 1.506(4)
C5 H5A 0.9700
C5 H5B 0.9700
C5 H5C 0.9700
C6 C7 1.505(4)
C6 H6A 0.9800
C6 H6B 0.9800
C7 H7A 0.9800
C7 H7B 0.9800
C8 C9 1.526(3)
C8 H8A 0.9800
C8 H8B 0.9800
C9 H9A 0.9700
C9 H9B 0.9700
C9 H9C 0.9700
C10 C11 1.511(4)
C10 H10A 0.9800
C10 H10B 0.9800
C11 H11A 0.9700
C11 H11B 0.9700
C11 H11C 0.9700

loop_
_geom_torsion_atom_site_label_1
_geom_torsion_atom_site_label_2
_geom_torsion_atom_site_label_3
_geom_torsion_atom_site_label_4
_geom_torsion
N1 Ni1 O1 C4 -11.0(2)
Cl1 Ni1 O1 C4 171.5(2)
O1 Ni1 N1 C2 9.3(2)
N2 Ni1 N1 C2 -172.2(2)
O1 Ni1 N1 C6 -165.53(17)
N2 Ni1 N1 C6 13.02(18)
C6 N1 C2 C3 172.0(2)
Ni1 N1 C2 C3 -2.5(4)
C6 N1 C2 C1 -8.0(4)
Ni1 N1 C2 C1 177.56(19)
N1 C2 C3 C4 -6.4(4)
C1 C2 C3 C4 173.5(2)
Ni1 O1 C4 C3 6.3(4)
Ni1 O1 C4 C5 -174.46(18)
C2 C3 C4 O1 4.6(4)
C2 C3 C4 C5 -174.7(2)
C2 N1 C6 C7 148.8(2)
Ni1 N1 C6 C7 -36.0(2)
C8 N2 C7 C6 78.6(2)
C10 N2 C7 C6 -160.8(2)
Ni1 N2 C7 C6 -36.6(2)
N1 C6 C7 N2 47.0(3)
C7 N2 C8 C9 61.8(3)
C10 N2 C8 C9 -57.8(3)
Ni1 N2 C8 C9 176.90(19)
C8 N2 C10 C11 -166.4(2)
C7 N2 C10 C11 72.4(3)
Ni1 N2 C10 C11 -46.2(2)
